data_2206330
loop_
_publ_author_name
'Li, Yi-Tao'
'Long, Tao'
'Wu, An-Xin'

_publ_section_title 2,6-Dibenzyl-8b,8c-diphenyl-2,3a,4a,6,7a,8a-hexaazaperhydrocyclopenta[<i>def</i>]fluorene-4,8-dione
_journal_issue 8
_journal_name_full 'Acta Crystallographica Section E'
_journal_page_first o2374
_journal_page_last o2375
_journal_paper_doi 10.1107/S1600536805020659
_journal_volume 61
_journal_year 2005
_chemical_formula_iupac 'C34 H32 N6 O2'
_chemical_formula_moiety 'C34 H32 N6 O2'
_chemical_formula_sum 'C34 H32 N6 O2'
_chemical_formula_weight 556.66
_chemical_name_systematic
;
2,6-Dibenzyl-8b,8c-diphenyl-2,3a,4a,6,7a,8a-
hexaazaperhydrocyclopenta[def]fluorene-4,8-dione
;
_space_group_IT_number 14
_symmetry_cell_setting monoclinic
_symmetry_space_group_name_Hall '-P 2ybc'
_symmetry_space_group_name_H-M 'P 1 21/c 1'
_atom_sites_solution_hydrogens geom
_atom_sites_solution_primary direct
_atom_sites_solution_secondary difmap
_audit_creation_method SHELXL97
_cell_angle_alpha 90.00
_cell_angle_beta 109.9030(10)
_cell_angle_gamma 90.00
_cell_formula_units_Z 4
_cell_length_a 11.7235(9)
_cell_length_b 18.3780(13)
_cell_length_c 14.1604(10)
_cell_measurement_reflns_used 2525
_cell_measurement_temperature 292(2)
_cell_measurement_theta_max 20.91
_cell_measurement_theta_min 2.25
_cell_volume 2868.7(4)
_computing_cell_refinement 'SAINT (Bruker, 2000)'
_computing_data_collection 'SMART (Bruker, 2000)'
_computing_data_reduction SAINT
_computing_molecular_graphics 'SHELXTL (Bruker, 2000)'
_computing_publication_material SHELXTL
_computing_structure_refinement 'SHELXL97 (Sheldrick, 1997)'
_computing_structure_solution 'SHELXS97 (Sheldrick, 1997)'
_diffrn_ambient_temperature 292(2)
_diffrn_measured_fraction_theta_full 0.995
_diffrn_measured_fraction_theta_max 0.995
_diffrn_measurement_device_type 'Bruker SMART CCD area-detector'
_diffrn_measurement_method '\f and \w'
_diffrn_radiation_monochromator graphite
_diffrn_radiation_source 'fine-focus sealed tube'
_diffrn_radiation_type MoK\a
_diffrn_radiation_wavelength 0.71073
_diffrn_reflns_av_R_equivalents 0.0809
_diffrn_reflns_av_sigmaI/netI 0.0656
_diffrn_reflns_limit_h_max 13
_diffrn_reflns_limit_h_min -10
_diffrn_reflns_limit_k_max 21
_diffrn_reflns_limit_k_min -19
_diffrn_reflns_limit_l_max 16
_diffrn_reflns_limit_l_min -16
_diffrn_reflns_number 16023
_diffrn_reflns_theta_full 25.00
_diffrn_reflns_theta_max 25.00
_diffrn_reflns_theta_min 1.85
_diffrn_standards_decay_% <1%
_diffrn_standards_number 0
_exptl_absorpt_coefficient_mu 0.083
_exptl_absorpt_correction_T_max 0.9918
_exptl_absorpt_correction_T_min 0.9836
_exptl_absorpt_correction_type multi-scan
_exptl_absorpt_process_details '(SADABS; Bruker, 2000)'
_exptl_crystal_colour colourless
_exptl_crystal_density_diffrn 1.289
_exptl_crystal_density_method 'not measured'
_exptl_crystal_description block
_exptl_crystal_F_000 1176
_exptl_crystal_size_max 0.20
_exptl_crystal_size_mid 0.16
_exptl_crystal_size_min 0.10
_refine_diff_density_max 0.274
_refine_diff_density_min -0.222
_refine_ls_extinction_method none
_refine_ls_goodness_of_fit_ref 1.010
_refine_ls_hydrogen_treatment constr
_refine_ls_matrix_type full
_refine_ls_number_parameters 379
_refine_ls_number_reflns 5026
_refine_ls_restrained_S_all 1.010
_refine_ls_R_factor_all 0.1037
_refine_ls_R_factor_gt 0.0626
_refine_ls_shift/su_max 0.000
_refine_ls_shift/su_mean 0.000
_refine_ls_structure_factor_coef Fsqd
_refine_ls_weighting_details 'calc w = 1/[\s^2^(Fo^2^)+(0.0646P)^2^] where P = (Fo^2^+2Fc^2^)/3'
_refine_ls_weighting_scheme calc
_refine_ls_wR_factor_gt 0.1321
_refine_ls_wR_factor_ref 0.1513
_reflns_number_gt 3155
_reflns_number_total 5026
_reflns_threshold_expression I>2\s(I)
_cod_data_source_file ac6178.cif
_cod_data_source_block I
_cod_depositor_comments
;
The following automatic conversions were performed:
'_symmetry_cell_setting' value 'Monoclinic' changed to 'monoclinic'
according to '/home/saulius/struct/CIF-dictionaries/cif_core.dic'
dictionary named 'cif_core.dic' version 2.4.1 from 2010-06-29.

Automatic conversion script
Id: cif_fix_enum 1527 2010-12-29 10:47:43Z saulius 

The following automatic conversions were performed:

'_symmetry_cell_setting' value 'Monoclinic' changed to 'monoclinic'
according to /home/saulius/struct/CIF-dictionaries/cif_core.dic
dictionary named 'cif_core.dic' version 2.4.1 from 2010-06-29.

Automatic conversion script
Id: cif_fix_values 1715 2011-07-08 13:25:40Z adriana 
;
_cod_original_sg_symbol_H-M 'P 21/c'
_cod_database_code 2206330
_cod_database_fobs_code 2206330

loop_
_symmetry_equiv_pos_as_xyz
'x, y, z'
'-x, y+1/2, -z+1/2'
'-x, -y, -z'
'x, -y-1/2, z-1/2'

loop_
_atom_site_label
_atom_site_fract_x
_atom_site_fract_y
_atom_site_fract_z
_atom_site_U_iso_or_equiv
_atom_site_adp_type
_atom_site_calc_flag
_atom_site_refinement_flags
_atom_site_occupancy
_atom_site_type_symbol
C1 1.1945(3) 0.15328(17) 0.0366(2) 0.0760(9) Uani d . 1 C
H1 1.1107 0.1479 0.0140 0.091 Uiso calc R 1 H
C2 1.2559(4) 0.14027(18) -0.0284(3) 0.0859(10) Uani d . 1 C
H2 1.2141 0.1254 -0.0938 0.103 Uiso calc R 1 H
C3 1.3803(4) 0.14936(18) 0.0036(3) 0.0921(11) Uani d . 1 C
H3 1.4220 0.1428 -0.0411 0.110 Uiso calc R 1 H
C4 1.4424(3) 0.16819(19) 0.1019(3) 0.0917(11) Uani d . 1 C
H4 1.5264 0.1728 0.1249 0.110 Uiso calc R 1 H
C5 1.3782(3) 0.17997(16) 0.1651(3) 0.0774(9) Uani d . 1 C
H5 1.4205 0.1924 0.2315 0.093 Uiso calc R 1 H
C6 1.2537(3) 0.17419(14) 0.1348(2) 0.0620(8) Uani d . 1 C
C7 1.1857(3) 0.19104(16) 0.2064(2) 0.0668(8) Uani d . 1 C
H7A 1.1590 0.1458 0.2276 0.080 Uiso calc R 1 H
H7B 1.2402 0.2149 0.2657 0.080 Uiso calc R 1 H
C8 1.0141(2) 0.24980(15) 0.23005(18) 0.0555(7) Uani d . 1 C
H8A 0.9878 0.2035 0.2484 0.067 Uiso calc R 1 H
H8B 1.0670 0.2729 0.2908 0.067 Uiso calc R 1 H
C9 1.1198(2) 0.30782(14) 0.13393(19) 0.0558(7) Uani d . 1 C
H9A 1.1726 0.3317 0.1940 0.067 Uiso calc R 1 H
H9B 1.1652 0.3004 0.0889 0.067 Uiso calc R 1 H
C10 0.9529(3) 0.34577(14) -0.01628(19) 0.0531(7) Uani d . 1 C
C11 0.7997(2) 0.26564(15) 0.12695(17) 0.0498(6) Uani d . 1 C
C12 0.9319(2) 0.36435(13) 0.14111(16) 0.0444(6) Uani d . 1 C
C13 0.9741(2) 0.42287(13) 0.22008(16) 0.0461(6) Uani d . 1 C
C14 1.0578(3) 0.47546(15) 0.2178(2) 0.0640(8) Uani d . 1 C
H14 1.0942 0.4728 0.1689 0.077 Uiso calc R 1 H
C15 1.0882(3) 0.53175(16) 0.2865(2) 0.0734(9) Uani d . 1 C
H15 1.1461 0.5658 0.2848 0.088 Uiso calc R 1 H
C16 1.0333(3) 0.53716(16) 0.3567(2) 0.0728(9) Uani d . 1 C
H16 1.0519 0.5758 0.4019 0.087 Uiso calc R 1 H
C17 0.9511(3) 0.48603(17) 0.3609(2) 0.0732(9) Uani d . 1 C
H17 0.9141 0.4897 0.4093 0.088 Uiso calc R 1 H
C18 0.9226(3) 0.42911(15) 0.29410(18) 0.0609(7) Uani d . 1 C
H18 0.8675 0.3941 0.2988 0.073 Uiso calc R 1 H
C19 0.8069(2) 0.37926(13) 0.05433(16) 0.0454(6) Uani d . 1 C
C20 0.7486(2) 0.45205(14) 0.05885(17) 0.0491(6) Uani d . 1 C
C21 0.7880(3) 0.51377(16) 0.0239(2) 0.0681(8) Uani d . 1 C
H21 0.8441 0.5103 -0.0092 0.082 Uiso calc R 1 H
C22 0.7435(3) 0.58077(18) 0.0384(3) 0.0847(10) Uani d . 1 C
H22 0.7734 0.6225 0.0179 0.102 Uiso calc R 1 H
C23 0.6576(3) 0.58731(19) 0.0815(3) 0.0809(10) Uani d . 1 C
H23 0.6257 0.6327 0.0875 0.097 Uiso calc R 1 H
C24 0.6188(3) 0.52744(19) 0.1157(2) 0.0789(9) Uani d . 1 C
H24 0.5616 0.5318 0.1476 0.095 Uiso calc R 1 H
C25 0.6627(3) 0.45908(16) 0.1041(2) 0.0665(8) Uani d . 1 C
H25 0.6338 0.4180 0.1271 0.080 Uiso calc R 1 H
C26 0.7380(3) 0.35391(16) -0.12837(18) 0.0615(7) Uani d . 1 C
H26A 0.6828 0.3949 -0.1476 0.074 Uiso calc R 1 H
H26B 0.7701 0.3454 -0.1821 0.074 Uiso calc R 1 H
C27 0.6332(2) 0.29800(15) -0.03016(18) 0.0572(7) Uani d . 1 C
H27A 0.5980 0.2524 -0.0190 0.069 Uiso calc R 1 H
H27B 0.5707 0.3350 -0.0442 0.069 Uiso calc R 1 H
N6 0.6710(2) 0.29022(12) -0.11732(14) 0.0574(6) Uani d . 1 N
C28 0.7342(3) 0.22122(15) -0.1186(2) 0.0649(8) Uani d . 1 C
H28A 0.7982 0.2145 -0.0544 0.078 Uiso calc R 1 H
H28B 0.7714 0.2234 -0.1701 0.078 Uiso calc R 1 H
C29 0.6485(3) 0.15700(17) -0.1388(2) 0.0674(8) Uani d . 1 C
C30 0.5487(3) 0.15394(19) -0.2245(2) 0.0872(10) Uani d . 1 C
H30 0.5333 0.1921 -0.2704 0.105 Uiso calc R 1 H
C31 0.4706(4) 0.0951(3) -0.2440(3) 0.1098(14) Uani d . 1 C
H31 0.4026 0.0940 -0.3020 0.132 Uiso calc R 1 H
C32 0.4946(5) 0.0373(2) -0.1759(4) 0.1182(14) Uani d . 1 C
H32 0.4433 -0.0028 -0.1884 0.142 Uiso calc R 1 H
C33 0.5923(4) 0.0403(2) -0.0925(4) 0.1064(13) Uani d . 1 C
H33 0.6091 0.0020 -0.0470 0.128 Uiso calc R 1 H
C34 0.6676(3) 0.09933(19) -0.0736(3) 0.0857(10) Uani d . 1 C
H34 0.7342 0.1005 -0.0146 0.103 Uiso calc R 1 H
N1 1.08072(19) 0.23759(12) 0.16046(15) 0.0556(6) Uani d . 1 N
N2 1.01516(18) 0.35360(11) 0.08559(14) 0.0487(5) Uani d . 1 N
N3 0.90936(18) 0.29576(11) 0.18321(13) 0.0472(5) Uani d . 1 N
N4 0.83832(19) 0.37264(11) -0.03674(13) 0.0515(5) Uani d . 1 N
N5 0.73270(18) 0.31790(11) 0.06218(14) 0.0480(5) Uani d . 1 N
O1 0.99616(18) 0.32234(11) -0.07709(13) 0.0706(6) Uani d . 1 O
O2 0.76526(16) 0.20441(10) 0.13734(12) 0.0625(5) Uani d . 1 O

loop_
_atom_site_aniso_label
_atom_site_aniso_U_11
_atom_site_aniso_U_22
_atom_site_aniso_U_33
_atom_site_aniso_U_12
_atom_site_aniso_U_13
_atom_site_aniso_U_23
C1 0.064(2) 0.087(2) 0.076(2) 0.0083(17) 0.0220(17) -0.0017(17)
C2 0.087(3) 0.095(3) 0.071(2) 0.012(2) 0.021(2) -0.0108(18)
C3 0.103(3) 0.082(2) 0.109(3) 0.012(2) 0.060(3) -0.003(2)
C4 0.066(2) 0.103(3) 0.115(3) -0.009(2) 0.043(2) -0.015(2)
C5 0.066(2) 0.077(2) 0.084(2) -0.0064(17) 0.0181(19) -0.0012(17)
C6 0.0562(19) 0.0592(18) 0.0678(18) 0.0015(14) 0.0175(15) 0.0028(14)
C7 0.0594(18) 0.077(2) 0.0586(16) 0.0022(16) 0.0127(15) 0.0116(14)
C8 0.0606(17) 0.0610(16) 0.0435(13) -0.0070(14) 0.0160(13) 0.0082(12)
C9 0.0509(16) 0.0652(18) 0.0553(15) 0.0012(14) 0.0232(13) 0.0053(13)
C10 0.0629(18) 0.0584(17) 0.0455(15) -0.0049(14) 0.0280(14) 0.0028(12)
C11 0.0562(17) 0.0583(17) 0.0430(14) -0.0087(15) 0.0274(13) -0.0029(12)
C12 0.0470(14) 0.0524(15) 0.0387(12) -0.0007(12) 0.0209(11) 0.0050(11)
C13 0.0505(15) 0.0490(15) 0.0389(13) -0.0039(13) 0.0155(12) 0.0027(11)
C14 0.0728(19) 0.0681(19) 0.0581(16) -0.0142(16) 0.0316(15) -0.0024(14)
C15 0.086(2) 0.0588(19) 0.075(2) -0.0214(17) 0.0262(18) -0.0052(16)
C16 0.081(2) 0.066(2) 0.0616(18) -0.0069(18) 0.0123(17) -0.0179(15)
C17 0.083(2) 0.088(2) 0.0517(16) -0.0107(19) 0.0266(16) -0.0171(16)
C18 0.0672(18) 0.0716(19) 0.0484(15) -0.0162(15) 0.0256(14) -0.0076(14)
C19 0.0483(15) 0.0534(15) 0.0393(13) -0.0037(12) 0.0210(11) -0.0014(11)
C20 0.0495(15) 0.0567(17) 0.0402(13) -0.0026(13) 0.0140(12) -0.0022(12)
C21 0.073(2) 0.0585(19) 0.085(2) 0.0058(16) 0.0419(17) 0.0143(15)
C22 0.075(2) 0.064(2) 0.111(3) -0.0015(19) 0.027(2) 0.0155(18)
C23 0.062(2) 0.063(2) 0.098(2) 0.0054(18) 0.0019(19) -0.0166(18)
C24 0.077(2) 0.076(2) 0.097(2) 0.0067(19) 0.0469(19) -0.0169(18)
C25 0.0681(19) 0.066(2) 0.0749(19) -0.0023(16) 0.0372(16) -0.0069(15)
C26 0.0685(19) 0.0737(19) 0.0400(14) 0.0047(16) 0.0152(13) 0.0064(13)
C27 0.0496(16) 0.0662(17) 0.0549(15) 0.0007(13) 0.0165(13) -0.0079(13)
N6 0.0614(14) 0.0630(15) 0.0450(12) 0.0077(12) 0.0146(11) -0.0028(10)
C28 0.0669(19) 0.073(2) 0.0549(16) 0.0111(16) 0.0204(14) -0.0054(14)
C29 0.069(2) 0.070(2) 0.0632(18) 0.0161(17) 0.0227(16) -0.0096(16)
C30 0.099(3) 0.075(2) 0.073(2) 0.008(2) 0.011(2) -0.0196(17)
C31 0.093(3) 0.115(3) 0.104(3) 0.005(3) 0.010(2) -0.045(3)
C32 0.127(4) 0.083(3) 0.152(4) -0.007(3) 0.058(4) -0.037(3)
C33 0.125(4) 0.071(3) 0.125(3) 0.002(3) 0.045(3) 0.003(2)
C34 0.091(3) 0.075(2) 0.087(2) 0.010(2) 0.025(2) 0.0013(19)
N1 0.0557(14) 0.0626(14) 0.0516(12) 0.0049(12) 0.0225(11) 0.0119(10)
N2 0.0497(12) 0.0603(13) 0.0412(11) 0.0027(11) 0.0221(10) 0.0066(9)
N3 0.0518(13) 0.0524(12) 0.0395(10) -0.0046(11) 0.0183(10) 0.0057(9)
N4 0.0528(13) 0.0695(14) 0.0365(11) 0.0008(11) 0.0207(10) 0.0006(9)
N5 0.0474(12) 0.0528(13) 0.0458(11) -0.0026(10) 0.0183(10) 0.0020(10)
O1 0.0759(13) 0.0972(15) 0.0523(11) 0.0040(11) 0.0394(10) -0.0062(10)
O2 0.0671(12) 0.0615(12) 0.0600(11) -0.0154(10) 0.0228(9) 0.0042(9)

loop_
_atom_type_symbol
_atom_type_description
_atom_type_scat_dispersion_real
_atom_type_scat_dispersion_imag
_atom_type_scat_source
C C 0.0033 0.0016 'International Tables Vol C Tables 4.2.6.8 and 6.1.1.4'
H H 0.0000 0.0000 'International Tables Vol C Tables 4.2.6.8 and 6.1.1.4'
N N 0.0061 0.0033 'International Tables Vol C Tables 4.2.6.8 and 6.1.1.4'
O O 0.0106 0.0060 'International Tables Vol C Tables 4.2.6.8 and 6.1.1.4'

loop_
_geom_angle_atom_site_label_1
_geom_angle_atom_site_label_2
_geom_angle_atom_site_label_3
_geom_angle
_geom_angle_publ_flag
C2 C1 C6 121.8(3) ?
C2 C1 H1 119.1 ?
C6 C1 H1 119.1 ?
C1 C2 C3 119.7(3) ?
C1 C2 H2 120.1 ?
C3 C2 H2 120.1 ?
C4 C3 C2 119.8(3) ?
C4 C3 H3 120.1 ?
C2 C3 H3 120.1 ?
C5 C4 C3 118.8(3) ?
C5 C4 H4 120.6 ?
C3 C4 H4 120.6 ?
C4 C5 C6 122.9(3) ?
C4 C5 H5 118.5 ?
C6 C5 H5 118.5 ?
C5 C6 C1 116.8(3) ?
C5 C6 C7 121.1(3) yes
C1 C6 C7 122.1(3) ?
N1 C7 C6 112.1(2) yes
N1 C7 H7A 109.2 ?
C6 C7 H7A 109.2 ?
N1 C7 H7B 109.2 ?
C6 C7 H7B 109.2 ?
H7A C7 H7B 107.9 ?
N3 C8 N1 110.05(18) ?
N3 C8 H8A 109.6 ?
N1 C8 H8A 109.6 ?
N3 C8 H8B 109.6 ?
N1 C8 H8B 109.6 ?
H8A C8 H8B 108.2 ?
N2 C9 N1 110.2(2) yes
N2 C9 H9A 109.6 ?
N1 C9 H9A 109.6 ?
N2 C9 H9B 109.6 ?
N1 C9 H9B 109.6 ?
H9A C9 H9B 108.1 ?
O1 C10 N4 126.4(2) ?
O1 C10 N2 125.1(3) yes
N4 C10 N2 108.3(2) yes
O2 C11 N5 126.0(2) ?
O2 C11 N3 125.6(2) ?
N5 C11 N3 108.3(2) ?
N3 C12 N2 110.54(19) yes
N3 C12 C13 111.90(18) ?
N2 C12 C13 112.6(2) yes
N3 C12 C19 102.63(18) ?
N2 C12 C19 102.54(17) yes
C13 C12 C19 115.82(19) yes
C18 C13 C14 117.1(2) yes
C18 C13 C12 120.3(2) yes
C14 C13 C12 122.4(2) yes
C15 C14 C13 121.4(3) yes
C15 C14 H14 119.3 ?
C13 C14 H14 119.3 ?
C16 C15 C14 119.8(3) ?
C16 C15 H15 120.1 ?
C14 C15 H15 120.1 ?
C15 C16 C17 120.0(3) ?
C15 C16 H16 120.0 ?
C17 C16 H16 120.0 ?
C16 C17 C18 120.4(3) ?
C16 C17 H17 119.8 ?
C18 C17 H17 119.8 ?
C17 C18 C13 121.3(3) ?
C17 C18 H18 119.4 ?
C13 C18 H18 119.4 ?
N5 C19 N4 109.90(18) ?
N5 C19 C20 113.1(2) ?
N4 C19 C20 111.34(19) ?
N5 C19 C12 103.10(17) ?
N4 C19 C12 103.07(18) ?
C20 C19 C12 115.61(19) ?
C25 C20 C21 118.7(3) ?
C25 C20 C19 121.1(2) ?
C21 C20 C19 120.0(2) ?
C20 C21 C22 119.3(3) ?
C20 C21 H21 120.3 ?
C22 C21 H21 120.3 ?
C23 C22 C21 121.7(3) ?
C23 C22 H22 119.1 ?
C21 C22 H22 119.1 ?
C24 C23 C22 119.1(3) ?
C24 C23 H23 120.4 ?
C22 C23 H23 120.4 ?
C23 C24 C25 121.0(3) ?
C23 C24 H24 119.5 ?
C25 C24 H24 119.5 ?
C20 C25 C24 120.1(3) ?
C20 C25 H25 120.0 ?
C24 C25 H25 120.0 ?
N6 C26 N4 113.32(19) ?
N6 C26 H26A 108.9 ?
N4 C26 H26A 108.9 ?
N6 C26 H26B 108.9 ?
N4 C26 H26B 108.9 ?
H26A C26 H26B 107.7 ?
N6 C27 N5 113.7(2) ?
N6 C27 H27A 108.8 ?
N5 C27 H27A 108.8 ?
N6 C27 H27B 108.8 ?
N5 C27 H27B 108.8 ?
H27A C27 H27B 107.7 ?
C26 N6 C27 110.2(2) ?
C26 N6 C28 113.7(2) ?
C27 N6 C28 113.3(2) ?
N6 C28 C29 111.7(2) ?
N6 C28 H28A 109.3 ?
C29 C28 H28A 109.3 ?
N6 C28 H28B 109.3 ?
C29 C28 H28B 109.3 ?
H28A C28 H28B 107.9 ?
C30 C29 C34 117.3(3) ?
C30 C29 C28 120.7(3) ?
C34 C29 C28 122.0(3) ?
C29 C30 C31 121.1(4) ?
C29 C30 H30 119.5 ?
C31 C30 H30 119.5 ?
C30 C31 C32 119.5(4) ?
C30 C31 H31 120.3 ?
C32 C31 H31 120.3 ?
C33 C32 C31 119.3(4) ?
C33 C32 H32 120.4 ?
C31 C32 H32 120.4 ?
C32 C33 C34 120.5(4) ?
C32 C33 H33 119.7 ?
C34 C33 H33 119.7 ?
C33 C34 C29 122.3(3) ?
C33 C34 H34 118.8 ?
C29 C34 H34 118.8 ?
C7 N1 C9 110.0(2) yes
C7 N1 C8 110.54(19) ?
C9 N1 C8 108.8(2) yes
C10 N2 C9 119.5(2) yes
C10 N2 C12 111.3(2) yes
C9 N2 C12 115.90(18) yes
C11 N3 C8 120.6(2) ?
C11 N3 C12 112.01(19) ?
C8 N3 C12 116.59(19) ?
C10 N4 C19 111.57(19) ?
C10 N4 C26 122.5(2) ?
C19 N4 C26 115.7(2) ?
C11 N5 C19 111.89(19) ?
C11 N5 C27 121.3(2) ?
C19 N5 C27 116.07(19) ?

loop_
_geom_bond_atom_site_label_1
_geom_bond_atom_site_label_2
_geom_bond_distance
_geom_bond_publ_flag
C1 C2 1.368(4) ?
C1 C6 1.380(4) ?
C1 H1 0.9300 ?
C2 C3 1.382(5) ?
C2 H2 0.9300 ?
C3 C4 1.377(5) ?
C3 H3 0.9300 ?
C4 C5 1.369(4) ?
C4 H4 0.9300 ?
C5 C6 1.378(4) ?
C5 H5 0.9300 ?
C6 C7 1.521(4) yes
C7 N1 1.457(3) yes
C7 H7A 0.9700 ?
C7 H7B 0.9700 ?
C8 N3 1.452(3) ?
C8 N1 1.468(3) ?
C8 H8A 0.9700 ?
C8 H8B 0.9700 ?
C9 N2 1.452(3) yes
C9 N1 1.461(3) yes
C9 H9A 0.9700 ?
C9 H9B 0.9700 ?
C10 O1 1.217(3) yes
C10 N4 1.367(3) ?
C10 N2 1.385(3) yes
C11 O2 1.221(3) ?
C11 N5 1.375(3) ?
C11 N3 1.378(3) ?
C12 N3 1.456(3) ?
C12 N2 1.460(3) yes
C12 C13 1.508(3) yes
C12 C19 1.583(3) yes
C13 C18 1.381(3) yes
C13 C14 1.385(3) yes
C14 C15 1.382(4) yes
C14 H14 0.9300 ?
C15 C16 1.360(4) ?
C15 H15 0.9300 ?
C16 C17 1.362(4) ?
C16 H16 0.9300 ?
C17 C18 1.374(4) ?
C17 H17 0.9300 ?
C18 H18 0.9300 ?
C19 N5 1.452(3) ?
C19 N4 1.462(3) ?
C19 C20 1.514(3) ?
C20 C25 1.372(4) ?
C20 C21 1.379(3) ?
C21 C22 1.380(4) ?
C21 H21 0.9300 ?
C22 C23 1.349(5) ?
C22 H22 0.9300 ?
C23 C24 1.342(4) ?
C23 H23 0.9300 ?
C24 C25 1.389(4) ?
C24 H24 0.9300 ?
C25 H25 0.9300 ?
C26 N6 1.448(3) ?
C26 N4 1.465(3) ?
C26 H26A 0.9700 ?
C26 H26B 0.9700 ?
C27 N6 1.453(3) ?
C27 N5 1.471(3) ?
C27 H27A 0.9700 ?
C27 H27B 0.9700 ?
N6 C28 1.472(3) ?
C28 C29 1.513(4) ?
C28 H28A 0.9700 ?
C28 H28B 0.9700 ?
C29 C30 1.371(4) ?
C29 C34 1.372(4) ?
C30 C31 1.383(5) ?
C30 H30 0.9300 ?
C31 C32 1.397(6) ?
C31 H31 0.9300 ?
C32 C33 1.338(6) ?
C32 H32 0.9300 ?
C33 C34 1.366(5) ?
C33 H33 0.9300 ?
C34 H34 0.9300 ?

loop_
_geom_hbond_atom_site_label_D
_geom_hbond_atom_site_label_H
_geom_hbond_atom_site_label_A
_geom_hbond_site_symmetry_A
_geom_hbond_distance_DH
_geom_hbond_distance_HA
_geom_hbond_distance_DA
_geom_hbond_angle_DHA
C8 H8A O1 4_566 0.97 2.49 3.107(3) 122

loop_
_geom_torsion_atom_site_label_1
_geom_torsion_atom_site_label_2
_geom_torsion_atom_site_label_3
_geom_torsion_atom_site_label_4
_geom_torsion
_geom_torsion_publ_flag
C6 C1 C2 C3 -1.2(5) ?
C1 C2 C3 C4 3.0(5) ?
C2 C3 C4 C5 -2.2(5) ?
C3 C4 C5 C6 -0.3(5) ?
C4 C5 C6 C1 2.1(5) ?
C4 C5 C6 C7 -177.3(3) ?
C2 C1 C6 C5 -1.3(4) ?
C2 C1 C6 C7 178.0(3) ?
C5 C6 C7 N1 133.2(3) yes
C1 C6 C7 N1 -46.1(4) ?
N3 C12 C13 C18 -40.0(3) yes
N2 C12 C13 C18 -165.3(2) ?
C19 C12 C13 C18 77.2(3) yes
N3 C12 C13 C14 145.1(2) yes
N2 C12 C13 C14 19.8(3) ?
C19 C12 C13 C14 -97.8(3) yes
C18 C13 C14 C15 -0.1(4) yes
C12 C13 C14 C15 175.0(3) yes
C13 C14 C15 C16 -1.6(4) yes
C14 C15 C16 C17 1.9(5) ?
C15 C16 C17 C18 -0.5(5) ?
C16 C17 C18 C13 -1.3(4) ?
C14 C13 C18 C17 1.5(4) ?
C12 C13 C18 C17 -173.7(2) ?
N3 C12 C19 N5 1.2(2) ?
N2 C12 C19 N5 115.87(19) ?
C13 C12 C19 N5 -121.1(2) ?
N3 C12 C19 N4 -113.23(19) ?
N2 C12 C19 N4 1.5(2) ?
C13 C12 C19 N4 124.6(2) ?
N3 C12 C19 C20 125.1(2) ?
N2 C12 C19 C20 -120.2(2) ?
C13 C12 C19 C20 2.9(3) ?
N5 C19 C20 C25 23.9(3) ?
N4 C19 C20 C25 148.2(2) ?
C12 C19 C20 C25 -94.7(3) ?
N5 C19 C20 C21 -161.1(2) ?
N4 C19 C20 C21 -36.7(3) ?
C12 C19 C20 C21 80.4(3) ?
C25 C20 C21 C22 2.2(4) ?
C19 C20 C21 C22 -173.0(2) ?
C20 C21 C22 C23 -3.4(5) ?
C21 C22 C23 C24 3.3(5) ?
C22 C23 C24 C25 -2.2(5) ?
C21 C20 C25 C24 -1.2(4) ?
C19 C20 C25 C24 174.0(2) ?
C23 C24 C25 C20 1.2(4) ?
N4 C26 N6 C27 52.3(3) ?
N4 C26 N6 C28 -76.1(3) ?
N5 C27 N6 C26 -51.2(3) ?
N5 C27 N6 C28 77.4(3) ?
C26 N6 C28 C29 -162.6(2) ?
C27 N6 C28 C29 70.6(3) ?
N6 C28 C29 C30 57.9(3) ?
N6 C28 C29 C34 -123.0(3) ?
C34 C29 C30 C31 0.2(5) ?
C28 C29 C30 C31 179.4(3) ?
C29 C30 C31 C32 -0.9(6) ?
C30 C31 C32 C33 0.6(6) ?
C31 C32 C33 C34 0.3(6) ?
C32 C33 C34 C29 -1.1(6) ?
C30 C29 C34 C33 0.8(5) ?
C28 C29 C34 C33 -178.4(3) ?
C6 C7 N1 C9 -62.5(3) yes
C6 C7 N1 C8 177.3(2) ?
N2 C9 N1 C7 178.4(2) yes
N2 C9 N1 C8 -60.3(2) yes
N3 C8 N1 C7 -179.6(2) ?
N3 C8 N1 C9 59.5(2) yes
O1 C10 N2 C9 -25.5(4) yes
N4 C10 N2 C9 158.0(2) ?
O1 C10 N2 C12 -164.9(2) yes
N4 C10 N2 C12 18.6(3) ?
N1 C9 N2 C10 -83.4(3) yes
N1 C9 N2 C12 54.1(3) ?
N3 C12 N2 C10 96.9(2) ?
C13 C12 N2 C10 -137.1(2) yes
C19 C12 N2 C10 -11.9(2) ?
N3 C12 N2 C9 -44.0(3) ?
C13 C12 N2 C9 82.0(3) ?
C19 C12 N2 C9 -152.84(19) ?
O2 C11 N3 C8 26.8(4) yes
N5 C11 N3 C8 -157.3(2) ?
O2 C11 N3 C12 169.9(2) ?
N5 C11 N3 C12 -14.2(3) ?
N1 C8 N3 C11 88.7(3) ?
N1 C8 N3 C12 -52.8(3) ?
N2 C12 N3 C11 -101.0(2) ?
C13 C12 N3 C11 132.5(2) ?
C19 C12 N3 C11 7.7(2) ?
N2 C12 N3 C8 43.6(2) ?
C13 C12 N3 C8 -82.8(2) yes
C19 C12 N3 C8 152.36(19) ?
O1 C10 N4 C19 166.0(2) ?
N2 C10 N4 C19 -17.5(3) ?
O1 C10 N4 C26 22.4(4) ?
N2 C10 N4 C26 -161.1(2) ?
N5 C19 N4 C10 -99.9(2) ?
C20 C19 N4 C10 134.1(2) ?
C12 C19 N4 C10 9.5(3) ?
N5 C19 N4 C26 46.5(3) ?
C20 C19 N4 C26 -79.6(3) ?
C12 C19 N4 C26 155.8(2) ?
N6 C26 N4 C10 90.2(3) ?
N6 C26 N4 C19 -52.1(3) ?
O2 C11 N5 C19 -169.1(2) ?
N3 C11 N5 C19 15.0(3) ?
O2 C11 N5 C27 -26.1(4) ?
N3 C11 N5 C27 158.0(2) ?
N4 C19 N5 C11 99.6(2) ?
C20 C19 N5 C11 -135.3(2) ?
C12 C19 N5 C11 -9.7(2) ?
N4 C19 N5 C27 -45.4(3) ?
C20 C19 N5 C27 79.7(2) ?
C12 C19 N5 C27 -154.74(19) ?
N6 C27 N5 C11 -91.5(3) ?
N6 C27 N5 C19 50.0(3) ?
